data_4034035
loop_
_publ_author_name
'Mallick, Rajendra K.'
'Dutta, Shubham'
'Vanjari, Rajeshwer'
'Voituriez, Arnaud'
'Sahoo, Akhila K.'

_publ_section_title
;
 Thioarylative Radical Cyclization of Yne-Dienone.
;
_journal_issue 16
_journal_name_full 'The Journal of organic chemistry'
_journal_page_first 10509
_journal_page_last 10517
_journal_paper_doi 10.1021/acs.joc.9b01445
_journal_volume 84
_journal_year 2019
_chemical_formula_moiety 'C22 H20 O2 S'
_chemical_formula_sum 'C22 H20 O2 S'
_chemical_formula_weight 348.44
_space_group_IT_number 2
_space_group_name_Hall '-P 1'
_space_group_name_H-M_alt 'P -1'
_symmetry_cell_setting triclinic
_symmetry_Int_Tables_number 2
_symmetry_space_group_name_H-M 'P -1'
_audit_creation_date 2019-01-15
_audit_creation_method
;
Olex2 1.2
(compiled 2018.05.29 svn.r3508 for OlexSys, GUI svn.r5506)
;
_cell_angle_alpha 84.479(9)
_cell_angle_beta 87.969(10)
_cell_angle_gamma 77.882(9)
_cell_formula_units_Z 4
_cell_length_a 11.189(3)
_cell_length_b 11.474(2)
_cell_length_c 14.860(3)
_cell_measurement_reflns_used 9974
_cell_measurement_temperature 297(2)
_cell_measurement_theta_max 25.02
_cell_measurement_theta_min 2.30
_cell_volume 1856.4(7)
_computing_cell_refinement 'SAINT v8.37A (Bruker, 2015)'
_computing_data_reduction 'SAINT v8.37A (Bruker, 2015)'
_computing_molecular_graphics 'Olex2 (Dolomanov et al., 2009)'
_computing_publication_material 'Olex2 (Dolomanov et al., 2009)'
_computing_structure_refinement 'olex2.refine (Bourhis et al., 2015)'
_diffrn_ambient_temperature 297(2)
_diffrn_measured_fraction_theta_full 0.9884
_diffrn_measured_fraction_theta_max 0.9884
_diffrn_measurement_device_type 'Bruker APEX-II CCD'
_diffrn_measurement_method '\f and \w scans'
_diffrn_radiation_type 'Mo K\a'
_diffrn_radiation_wavelength 0.71073
_diffrn_reflns_av_R_equivalents 0.1711
_diffrn_reflns_av_unetI/netI 0.0947
_diffrn_reflns_limit_h_max 14
_diffrn_reflns_limit_h_min -14
_diffrn_reflns_limit_k_max 14
_diffrn_reflns_limit_k_min -14
_diffrn_reflns_limit_l_max 19
_diffrn_reflns_limit_l_min -19
_diffrn_reflns_number 80094
_diffrn_reflns_theta_full 27.7213
_diffrn_reflns_theta_max 27.72
_diffrn_reflns_theta_min 2.18
_diffrn_standards_number 0
_exptl_absorpt_coefficient_mu 0.186
_exptl_absorpt_correction_T_max 0.7456
_exptl_absorpt_correction_T_min 0.6576
_exptl_absorpt_correction_type empirical
_exptl_absorpt_process_details
;
SADABS-2014/5 (Bruker,2014/5) was used for absorption correction.
wR2(int) was 0.1759 before and 0.0647 after correction.
The Ratio of minimum to maximum transmission is 0.8820.
The \l/2 correction factor is 0.00150.
;
_exptl_crystal_colour colorless
_exptl_crystal_density_diffrn 1.2468
_exptl_crystal_density_method 'not measured'
_exptl_crystal_description plate
_exptl_crystal_F_000 736.8152
_exptl_crystal_size_max 0.2
_exptl_crystal_size_mid 0.1
_exptl_crystal_size_min 0.09
_refine_diff_density_max 0.5357
_refine_diff_density_min -0.6301
_refine_diff_density_rms 0.1411
_refine_ls_d_res_high 0.7639
_refine_ls_d_res_low 9.3314
_refine_ls_goodness_of_fit_ref 1.0631
_refine_ls_hydrogen_treatment constr
_refine_ls_matrix_type full
_refine_ls_number_constraints 72
_refine_ls_number_parameters 451
_refine_ls_number_reflns 8632
_refine_ls_number_restraints 0
_refine_ls_restrained_S_all 1.0631
_refine_ls_R_factor_all 0.1453
_refine_ls_R_factor_gt 0.0609
_refine_ls_shift/su_max 0.0000
_refine_ls_shift/su_mean 0.0000
_refine_ls_structure_factor_coef Fsqd
_refine_ls_weighting_details 'w=1/[\s^2^(Fo^2^)+(0.0489P)^2^+0.4162P] where P=(Fo^2^+2Fc^2^)/3'
_refine_ls_weighting_scheme calc
_refine_ls_wR_factor_gt 0.1083
_refine_ls_wR_factor_ref 0.1335
_reflns_Friedel_coverage 0.0
_reflns_limit_h_max 14
_reflns_limit_h_min -14
_reflns_limit_k_max 14
_reflns_limit_k_min -14
_reflns_limit_l_max 19
_reflns_limit_l_min 0
_reflns_number_gt 4762
_reflns_number_total 8632
_reflns_threshold_expression I>=2u(I)
_cod_data_source_file jo9b01445_si_002.cif
_cod_data_source_block aks109_0m_a
_cod_original_cell_volume 1856.3(7)
_cod_database_code 4034035
_olex2_refinement_description
;
1. Fixed Uiso
 At 1.2 times of:
  All C(H) groups, All C(H,H) groups
 At 1.5 times of:
  All C(H,H,H) groups
2.a Ternary CH refined with riding coordinates:
 C37(H37), C16(H16)
2.b Secondary CH2 refined with riding coordinates:
 C30(H30a,H30b), C7(H7a,H7b), C40(H40a,H40b), C6(H6a,H6b)
2.c Me refined with riding coordinates:
 C39(H39a,H39b,H39c), C18(H18a,H18b,H18c)
2.d Aromatic/amide H refined with riding coordinates:
 C43(H43), C42(H42), C19(H19), C20(H20), C36(H36), C27(H27), C11(H11),
 C23(H23), C25(H25), C26(H26), C15(H15), C24(H24), C32(H32), C35(H35), C12(H12),
  C5(H5), C34(H34), C14(H14), C13(H13), C33(H33), C4(H4), C3(H3), C2(H2),
 C1a(H1a)
;
_olex2_submission_special_instructions 'No special instructions were received'

loop_
_space_group_symop_id
_space_group_symop_operation_xyz
1 x,y,z
2 -x,-y,-z

loop_
_atom_site_label
_atom_site_type_symbol
_atom_site_fract_x
_atom_site_fract_y
_atom_site_fract_z
_atom_site_U_iso_or_equiv
_atom_site_adp_type
_atom_site_occupancy
_atom_site_refinement_flags_posn
S001 S 0.64600(6) 0.14982(5) 0.71014(4) 0.04153(18) Uani 1.000000 .
S002 S 0.37551(7) 0.27289(6) 0.87241(5) 0.0517(2) Uani 1.000000 .
O2 O 0.82411(14) 0.09814(12) 0.47196(10) 0.0365(4) Uani 1.000000 .
O4 O 0.18547(15) 0.39227(14) 0.64484(11) 0.0426(4) Uani 1.000000 .
O1 O 0.59409(18) -0.27183(16) 0.52151(13) 0.0645(6) Uani 1.000000 .
O3 O 0.4043(2) 0.74441(18) 0.71357(14) 0.0757(6) Uani 1.000000 .
C29 C 0.77046(19) -0.04036(18) 0.62627(14) 0.0277(5) Uani 1.000000 .
C28 C 0.7281(2) 0.07753(18) 0.61988(14) 0.0306(5) Uani 1.000000 .
C38 C 0.8089(2) -0.02011(19) 0.45634(15) 0.0317(5) Uani 1.000000 .
C9 C 0.2391(2) 0.48519(19) 0.80068(15) 0.0322(5) Uani 1.000000 .
C37 C 0.8297(2) -0.10199(18) 0.54433(15) 0.0310(5) Uani 1.000000 .
H37 H 0.9181(2) -0.12334(18) 0.55422(15) 0.0372(6) Uiso 1.000000 R
C8 C 0.2873(2) 0.37103(19) 0.78900(15) 0.0346(6) Uani 1.000000 .
C16 C 0.1728(2) 0.56966(19) 0.72425(15) 0.0337(5) Uani 1.000000 .
H16 H 0.0850(2) 0.58303(19) 0.73820(15) 0.0405(6) Uiso 1.000000 R
C17 C 0.1939(2) 0.5166(2) 0.63316(15) 0.0354(6) Uani 1.000000 .
C22 C 0.7142(2) 0.27641(19) 0.71274(15) 0.0343(6) Uani 1.000000 .
C31 C 0.7682(2) -0.11632(18) 0.71363(15) 0.0336(5) Uani 1.000000 .
C41 C 0.6577(2) -0.1987(2) 0.50198(16) 0.0384(6) Uani 1.000000 .
C30 C 0.7355(2) 0.15459(19) 0.53349(15) 0.0372(6) Uani 1.000000 .
H30a H 0.7560(2) 0.22904(19) 0.54701(15) 0.0447(7) Uiso 1.000000 R
H30b H 0.6561(2) 0.17377(19) 0.50521(15) 0.0447(7) Uiso 1.000000 R
C7 C 0.2781(2) 0.3207(2) 0.70082(16) 0.0426(6) Uani 1.000000 .
H7a H 0.2611(2) 0.2410(2) 0.71266(16) 0.0512(8) Uiso 1.000000 R
H7b H 0.3561(2) 0.3134(2) 0.66890(16) 0.0512(8) Uiso 1.000000 R
C43 C 0.6836(2) -0.0119(2) 0.42003(15) 0.0369(6) Uani 1.000000 .
H43 H 0.6520(2) 0.0538(2) 0.37995(15) 0.0443(7) Uiso 1.000000 R
C10 C 0.2458(2) 0.53730(19) 0.88815(16) 0.0380(6) Uani 1.000000 .
C40 C 0.7862(2) -0.21861(18) 0.53406(16) 0.0375(6) Uani 1.000000 .
H40a H 0.8402(2) -0.26420(18) 0.49159(16) 0.0450(7) Uiso 1.000000 R
H40b H 0.7924(2) -0.26612(18) 0.59199(16) 0.0450(7) Uiso 1.000000 R
C42 C 0.6152(2) -0.0918(2) 0.44115(16) 0.0390(6) Uani 1.000000 .
H42 H 0.5378(2) -0.0794(2) 0.41648(16) 0.0469(7) Uiso 1.000000 R
C19 C 0.3174(2) 0.5267(2) 0.59363(16) 0.0403(6) Uani 1.000000 .
H19 H 0.3496(2) 0.4768(2) 0.54911(16) 0.0484(7) Uiso 1.000000 R
C21 C 0.3397(2) 0.6833(2) 0.68587(17) 0.0451(7) Uani 1.000000 .
C6 C 0.2099(2) 0.69149(19) 0.71724(17) 0.0418(6) Uani 1.000000 .
H6a H 0.1565(2) 0.74690(19) 0.67528(17) 0.0501(7) Uiso 1.000000 R
H6b H 0.1994(2) 0.72295(19) 0.77595(17) 0.0501(7) Uiso 1.000000 R
C20 C 0.3834(2) 0.6011(2) 0.61746(17) 0.0445(6) Uani 1.000000 .
H20 H 0.4594(2) 0.6010(2) 0.58996(17) 0.0534(8) Uiso 1.000000 R
C36 C 0.6663(3) -0.1595(2) 0.74326(17) 0.0496(7) Uani 1.000000 .
H36 H 0.5968(3) -0.1422(2) 0.70789(17) 0.0596(8) Uiso 1.000000 R
C39 C 0.9042(2) -0.0605(2) 0.38410(17) 0.0500(7) Uani 1.000000 .
H39a H 0.8995(2) -0.1393(2) 0.37004(17) 0.0750(11) Uiso 1.000000 R
H39b H 0.8891(2) -0.0059(2) 0.33063(17) 0.0750(11) Uiso 1.000000 R
H39c H 0.9842(2) -0.0617(2) 0.40602(17) 0.0750(11) Uiso 1.000000 R
C27 C 0.8386(2) 0.2647(2) 0.71912(18) 0.0490(7) Uani 1.000000 .
H27 H 0.8893(2) 0.1890(2) 0.72153(18) 0.0588(8) Uiso 1.000000 R
C11 C 0.3526(3) 0.5647(2) 0.91450(18) 0.0536(7) Uani 1.000000 .
H11 H 0.4227(3) 0.5474(2) 0.87855(18) 0.0644(9) Uiso 1.000000 R
C23 C 0.6404(2) 0.3889(2) 0.71083(19) 0.0510(7) Uani 1.000000 .
H23 H 0.5562(2) 0.3982(2) 0.70639(19) 0.0612(8) Uiso 1.000000 R
C1 C 0.2994(3) 0.1509(2) 0.88213(18) 0.0557(8) Uani 1.000000 .
C18 C 0.0951(2) 0.5752(2) 0.56539(18) 0.0554(7) Uani 1.000000 .
H18a H 0.0955(2) 0.6590(2) 0.55431(18) 0.0831(11) Uiso 1.000000 R
H18b H 0.1110(2) 0.5382(2) 0.50974(18) 0.0831(11) Uiso 1.000000 R
H18c H 0.0167(2) 0.5655(2) 0.58943(18) 0.0831(11) Uiso 1.000000 R
C25 C 0.8144(3) 0.4758(3) 0.72099(19) 0.0604(8) Uani 1.000000 .
H25 H 0.8480(3) 0.5429(3) 0.72407(19) 0.0725(9) Uiso 1.000000 R
C26 C 0.8890(3) 0.3647(3) 0.72199(19) 0.0585(8) Uani 1.000000 .
H26 H 0.9733(3) 0.3563(3) 0.72460(19) 0.0702(9) Uiso 1.000000 R
C15 C 0.1433(3) 0.5627(2) 0.94271(18) 0.0601(8) Uani 1.000000 .
H15 H 0.0704(3) 0.5444(2) 0.92608(18) 0.0722(10) Uiso 1.000000 R
C24 C 0.6911(3) 0.4880(2) 0.7155(2) 0.0634(8) Uani 1.000000 .
H24 H 0.6407(3) 0.5637(2) 0.7149(2) 0.0761(10) Uiso 1.000000 R
C32 C 0.8700(3) -0.1447(3) 0.76626(19) 0.0629(8) Uani 1.000000 .
H32 H 0.9401(3) -0.1177(3) 0.74660(19) 0.0755(10) Uiso 1.000000 R
C35 C 0.6662(3) -0.2282(3) 0.8248(2) 0.0684(9) Uani 1.000000 .
H35 H 0.5968(3) -0.2566(3) 0.8442(2) 0.0821(11) Uiso 1.000000 R
C12 C 0.3570(4) 0.6176(3) 0.9938(2) 0.0736(10) Uani 1.000000 .
H12 H 0.4294(4) 0.6360(3) 1.0111(2) 0.0883(12) Uiso 1.000000 R
C5 C 0.1755(3) 0.1671(3) 0.8891(2) 0.0746(9) Uani 1.000000 .
H5 H 0.1281(3) 0.2443(3) 0.8865(2) 0.0896(11) Uiso 1.000000 R
C34 C 0.7679(4) -0.2542(3) 0.8769(2) 0.0792(11) Uani 1.000000 .
H34 H 0.7680(4) -0.3001(3) 0.9320(2) 0.0950(13) Uiso 1.000000 R
C14 C 0.1482(4) 0.6149(3) 1.0219(2) 0.0846(11) Uani 1.000000 .
H14 H 0.0788(4) 0.6314(3) 1.0586(2) 0.1015(13) Uiso 1.000000 R
C13 C 0.2540(5) 0.6424(3) 1.0464(2) 0.0872(12) Uani 1.000000 .
H13 H 0.2562(5) 0.6786(3) 1.0995(2) 0.1046(14) Uiso 1.000000 R
C33 C 0.8701(4) -0.2124(3) 0.8478(2) 0.0882(11) Uani 1.000000 .
H33 H 0.9396(4) -0.2299(3) 0.8832(2) 0.1059(13) Uiso 1.000000 R
C4 C 0.1191(4) 0.0696(4) 0.9001(3) 0.1052(14) Uani 1.000000 .
H4 H 0.0343(4) 0.0813(4) 0.9046(3) 0.1262(17) Uiso 1.000000 R
C3 C 0.1884(6) -0.0426(4) 0.9044(4) 0.140(2) Uani 1.000000 .
H3 H 0.1514(6) -0.1083(4) 0.9134(4) 0.168(2) Uiso 1.000000 R
C2 C 0.3680(4) 0.0370(3) 0.8843(3) 0.1154(16) Uani 1.000000 .
H2 H 0.4526(4) 0.0245(3) 0.8782(3) 0.1384(19) Uiso 1.000000 R
C1a C 0.3114(6) -0.0594(4) 0.8955(5) 0.168(3) Uani 1.000000 .
H1a H 0.3583(6) -0.1367(4) 0.8969(5) 0.201(3) Uiso 1.000000 R

loop_
_atom_site_aniso_label
_atom_site_aniso_U_11
_atom_site_aniso_U_22
_atom_site_aniso_U_33
_atom_site_aniso_U_12
_atom_site_aniso_U_13
_atom_site_aniso_U_23
S001 0.0473(4) 0.0375(3) 0.0426(4) -0.0130(3) 0.0124(3) -0.0140(3)
S002 0.0656(5) 0.0373(4) 0.0501(4) -0.0066(3) -0.0098(4) 0.0006(3)
O2 0.0453(10) 0.0378(9) 0.0323(9) -0.0211(7) 0.0060(8) -0.0069(7)
O4 0.0523(11) 0.0455(10) 0.0379(10) -0.0257(8) -0.0027(8) -0.0082(8)
O1 0.0715(14) 0.0664(12) 0.0689(13) -0.0457(11) 0.0134(11) -0.0083(10)
O3 0.0887(16) 0.0726(14) 0.0829(16) -0.0528(13) -0.0165(12) -0.0073(11)
C29 0.0259(13) 0.0307(12) 0.0281(12) -0.0084(9) -0.0020(10) -0.0038(9)
C28 0.0323(14) 0.0310(12) 0.0301(13) -0.0094(10) 0.0002(10) -0.0051(9)
C38 0.0320(14) 0.0365(12) 0.0309(13) -0.0143(10) 0.0028(10) -0.0092(10)
C9 0.0327(14) 0.0366(13) 0.0302(13) -0.0129(10) 0.0030(10) -0.0058(10)
C37 0.0248(13) 0.0325(12) 0.0355(13) -0.0036(9) -0.0032(10) -0.0059(10)
C8 0.0446(15) 0.0310(12) 0.0305(13) -0.0130(10) 0.0011(11) -0.0031(9)
C16 0.0296(14) 0.0389(13) 0.0338(13) -0.0089(10) -0.0010(10) -0.0046(10)
C17 0.0357(14) 0.0417(13) 0.0328(13) -0.0167(11) -0.0035(11) -0.0031(10)
C22 0.0372(15) 0.0366(13) 0.0302(13) -0.0078(11) 0.0014(11) -0.0093(10)
C31 0.0406(15) 0.0306(12) 0.0290(13) -0.0052(10) -0.0037(11) -0.0030(10)
C41 0.0438(16) 0.0411(14) 0.0370(14) -0.0205(12) 0.0126(12) -0.0160(11)
C30 0.0488(16) 0.0299(12) 0.0339(13) -0.0100(11) -0.0001(12) -0.0035(10)
C7 0.0590(18) 0.0335(13) 0.0395(15) -0.0170(12) 0.0023(13) -0.0084(11)
C43 0.0412(15) 0.0371(13) 0.0340(14) -0.0097(11) -0.0086(11) -0.0050(10)
C10 0.0503(17) 0.0300(12) 0.0323(13) -0.0042(11) -0.0033(12) -0.0031(10)
C40 0.0476(16) 0.0300(12) 0.0353(14) -0.0062(11) 0.0023(12) -0.0101(10)
C42 0.0301(14) 0.0459(14) 0.0444(15) -0.0105(11) -0.0038(11) -0.0136(11)
C19 0.0443(16) 0.0426(14) 0.0342(14) -0.0110(12) 0.0052(12) -0.0015(11)
C21 0.0553(18) 0.0360(14) 0.0476(16) -0.0217(12) -0.0134(13) 0.0098(11)
C6 0.0523(17) 0.0301(13) 0.0405(15) -0.0029(11) -0.0069(12) -0.0015(10)
C20 0.0373(16) 0.0426(14) 0.0538(17) -0.0149(12) 0.0018(13) 0.0080(12)
C36 0.0568(19) 0.0547(16) 0.0419(16) -0.0239(14) -0.0012(13) 0.0003(12)
C39 0.0493(17) 0.0625(17) 0.0453(16) -0.0238(13) 0.0165(13) -0.0203(13)
C27 0.0397(17) 0.0521(16) 0.0552(17) -0.0036(12) 0.0057(13) -0.0210(13)
C11 0.062(2) 0.0549(16) 0.0467(17) -0.0131(14) -0.0132(14) -0.0140(13)
C23 0.0426(17) 0.0381(15) 0.072(2) -0.0056(12) -0.0115(14) -0.0080(13)
C1 0.082(2) 0.0371(15) 0.0463(17) -0.0113(14) 0.0063(16) 0.0022(12)
C18 0.0518(18) 0.0717(19) 0.0473(17) -0.0229(14) -0.0140(14) -0.0012(14)
C25 0.074(2) 0.0549(18) 0.062(2) -0.0339(16) 0.0017(16) -0.0101(14)
C26 0.0418(18) 0.079(2) 0.063(2) -0.0265(16) 0.0087(14) -0.0224(16)
C15 0.068(2) 0.0685(19) 0.0432(17) -0.0099(15) 0.0092(15) -0.0125(14)
C24 0.072(2) 0.0364(15) 0.083(2) -0.0109(14) -0.0140(18) -0.0059(14)
C32 0.053(2) 0.081(2) 0.0512(18) -0.0125(15) -0.0131(15) 0.0158(15)
C35 0.098(3) 0.0628(19) 0.0497(19) -0.0364(18) 0.0187(19) 0.0028(15)
C12 0.103(3) 0.063(2) 0.060(2) -0.0196(18) -0.035(2) -0.0132(16)
C5 0.086(3) 0.0564(19) 0.081(2) -0.0192(18) 0.012(2) -0.0016(16)
C34 0.129(3) 0.062(2) 0.0399(19) -0.017(2) 0.001(2) 0.0167(15)
C14 0.111(3) 0.091(3) 0.046(2) -0.003(2) 0.019(2) -0.0240(18)
C13 0.149(4) 0.066(2) 0.042(2) -0.004(2) -0.016(2) -0.0211(16)
C33 0.095(3) 0.103(3) 0.058(2) -0.011(2) -0.029(2) 0.030(2)
C4 0.127(4) 0.102(3) 0.102(3) -0.067(3) 0.020(3) 0.002(2)
C3 0.209(6) 0.071(3) 0.156(5) -0.079(4) 0.027(5) 0.008(3)
C2 0.114(3) 0.039(2) 0.182(5) -0.003(2) 0.023(3) 0.005(2)
C1a 0.187(6) 0.042(2) 0.266(7) -0.024(3) 0.042(6) 0.003(3)

loop_
_atom_type_symbol
_atom_type_scat_dispersion_real
_atom_type_scat_dispersion_imag
_atom_type_scat_Cromer_Mann_a1
_atom_type_scat_Cromer_Mann_a2
_atom_type_scat_Cromer_Mann_a3
_atom_type_scat_Cromer_Mann_a4
_atom_type_scat_Cromer_Mann_b1
_atom_type_scat_Cromer_Mann_b2
_atom_type_scat_Cromer_Mann_b3
_atom_type_scat_Cromer_Mann_b4
_atom_type_scat_Cromer_Mann_c
_atom_type_scat_source
_atom_type_scat_dispersion_source
H 0.00000 0.00000 0.49300 0.32291 0.14019 0.04081 10.51090 26.12570 3.14236 57.79970 0.0030380000826 'International Tables Volume C Table 6.1.1.4 (pp. 500-502)' 'Henke, Gullikson and Davis, At. Data and Nucl. Data Tables, 1993, 54, 2'
C 0.00347 0.00161 2.31000 1.02000 1.58860 0.86500 20.84390 10.20750 0.56870 51.65120 0.215599998832 'International Tables Volume C Table 6.1.1.4 (pp. 500-502)' 'Henke, Gullikson and Davis, At. Data and Nucl. Data Tables, 1993, 54, 2'
S 0.12424 0.12443 6.90530 5.20340 1.43790 1.58630 1.46790 22.21510 0.25360 56.17200 0.866900026798 'International Tables Volume C Table 6.1.1.4 (pp. 500-502)' 'Henke, Gullikson and Davis, At. Data and Nucl. Data Tables, 1993, 54, 2'
O 0.01158 0.00611 3.04850 2.28680 1.54630 0.86700 13.27710 5.70110 0.32390 32.90890 0.250800013542 'International Tables Volume C Table 6.1.1.4 (pp. 500-502)' 'Henke, Gullikson and Davis, At. Data and Nucl. Data Tables, 1993, 54, 2'

loop_
_geom_angle_atom_site_label_1
_geom_angle_atom_site_label_2
_geom_angle_atom_site_label_3
_geom_angle
C22 S001 C28 101.60(10)
C1 S002 C8 101.23(12)
C30 O2 C38 112.78(16)
C7 O4 C17 113.03(16)
C37 C29 C28 120.43(19)
C31 C29 C28 122.03(19)
C31 C29 C37 117.46(17)
C29 C28 S001 121.55(17)
C30 C28 S001 116.01(15)
C30 C28 C29 122.14(19)
C37 C38 O2 109.55(17)
C43 C38 O2 109.30(17)
C43 C38 C37 111.70(18)
C39 C38 O2 104.69(17)
C39 C38 C37 112.05(19)
C39 C38 C43 109.30(19)
C16 C9 C8 121.1(2)
C10 C9 C8 122.5(2)
C10 C9 C16 116.39(18)
C38 C37 C29 112.56(17)
H37 C37 C29 107.43(11)
H37 C37 C38 107.43(12)
C40 C37 C29 111.96(18)
C40 C37 C38 109.76(18)
C40 C37 H37 107.43(12)
C9 C8 S002 122.69(18)
C7 C8 S002 115.69(16)
C7 C8 C9 121.5(2)
H16 C16 C9 107.71(12)
C17 C16 C9 112.23(18)
C17 C16 H16 107.71(12)
C6 C16 C9 111.48(18)
C6 C16 H16 107.71(12)
C6 C16 C17 109.81(18)
C16 C17 O4 109.48(17)
C19 C17 O4 109.39(18)
C19 C17 C16 111.07(19)
C18 C17 O4 104.94(18)
C18 C17 C16 112.3(2)
C18 C17 C19 109.5(2)
C27 C22 S001 121.78(18)
C23 C22 S001 119.26(19)
C23 C22 C27 118.9(2)
C36 C31 C29 122.0(2)
C32 C31 C29 119.6(2)
C32 C31 C36 118.4(2)
C40 C41 O1 121.6(2)
C42 C41 O1 121.6(2)
C42 C41 C40 116.7(2)
C28 C30 O2 112.40(18)
H30a C30 O2 109.12(11)
H30a C30 C28 109.12(12)
H30b C30 O2 109.12(12)
H30b C30 C28 109.12(13)
H30b C30 H30a 107.9
C8 C7 O4 112.83(19)
H7a C7 O4 109.02(11)
H7a C7 C8 109.02(12)
H7b C7 O4 109.02(12)
H7b C7 C8 109.02(14)
H7b C7 H7a 107.8
H43 C43 C38 117.78(12)
C42 C43 C38 124.4(2)
C42 C43 H43 117.78(15)
C11 C10 C9 121.1(2)
C15 C10 C9 120.2(2)
C15 C10 C11 118.7(2)
C41 C40 C37 113.63(18)
H40a C40 C37 108.84(12)
H40a C40 C41 108.84(12)
H40b C40 C37 108.84(12)
H40b C40 C41 108.84(13)
H40b C40 H40a 107.7
C43 C42 C41 121.8(2)
H42 C42 C41 119.10(13)
H42 C42 C43 119.10(15)
H19 C19 C17 117.57(12)
C20 C19 C17 124.9(2)
C20 C19 H19 117.57(15)
C6 C21 O3 122.1(3)
C20 C21 O3 121.5(3)
C20 C21 C6 116.3(2)
C21 C6 C16 112.14(19)
H6a C6 C16 109.18(12)
H6a C6 C21 109.18(13)
H6b C6 C16 109.18(12)
H6b C6 C21 109.18(14)
H6b C6 H6a 107.9
C21 C20 C19 121.4(2)
H20 C20 C19 119.32(15)
H20 C20 C21 119.32(14)
H36 C36 C31 119.60(15)
C35 C36 C31 120.8(3)
C35 C36 H36 119.60(19)
H39a C39 C38 109.5
H39b C39 C38 109.5
H39b C39 H39a 109.5
H39c C39 C38 109.5
H39c C39 H39a 109.5
H39c C39 H39b 109.5
H27 C27 C22 119.74(14)
C26 C27 C22 120.5(2)
C26 C27 H27 119.74(17)
H11 C11 C10 119.60(15)
C12 C11 C10 120.8(3)
C12 C11 H11 119.6(2)
H23 C23 C22 119.89(15)
C24 C23 C22 120.2(3)
C24 C23 H23 119.89(17)
C5 C1 S002 122.1(2)
C2 C1 S002 118.8(3)
C2 C1 C5 119.1(3)
H18a C18 C17 109.5
H18b C18 C17 109.5
H18b C18 H18a 109.5
H18c C18 C17 109.5
H18c C18 H18a 109.5
H18c C18 H18b 109.5
C26 C25 H25 120.03(17)
C24 C25 H25 120.03(16)
C24 C25 C26 119.9(3)
C25 C26 C27 119.9(3)
H26 C26 C27 120.06(16)
H26 C26 C25 120.06(17)
H15 C15 C10 119.86(16)
C14 C15 C10 120.3(3)
C14 C15 H15 119.9(2)
C25 C24 C23 120.5(3)
H24 C24 C23 119.77(17)
H24 C24 C25 119.77(16)
H32 C32 C31 119.51(16)
C33 C32 C31 121.0(3)
C33 C32 H32 119.5(2)
H35 C35 C36 120.05(19)
C34 C35 C36 119.9(3)
C34 C35 H35 120.05(19)
H12 C12 C11 120.3(2)
C13 C12 C11 119.4(3)
C13 C12 H12 120.3(2)
H5 C5 C1 119.65(17)
C4 C5 C1 120.7(3)
C4 C5 H5 119.6(3)
H34 C34 C35 120.11(19)
C33 C34 C35 119.8(3)
C33 C34 H34 120.1(2)
H14 C14 C15 119.9(2)
C13 C14 C15 120.2(3)
C13 C14 H14 119.9(2)
C14 C13 C12 120.6(3)
H13 C13 C12 119.7(2)
H13 C13 C14 119.7(2)
C34 C33 C32 120.1(3)
H33 C33 C32 120.0(2)
H33 C33 C34 120.0(2)
H4 C4 C5 120.3(3)
C3 C4 C5 119.5(4)
C3 C4 H4 120.3(3)
H3 C3 C4 119.9(3)
C1a C3 C4 120.1(4)
C1a C3 H3 119.9(3)
H2 C2 C1 120.1(2)
C1a C2 C1 119.9(4)
C1a C2 H2 120.1(3)
C2 C1a C3 120.7(4)
H1a C1a C3 119.6(3)
H1a C1a C2 119.6(3)

loop_
_geom_bond_atom_site_label_1
_geom_bond_atom_site_label_2
_geom_bond_distance
S001 C28 1.771(2)
S001 C22 1.781(2)
S002 C8 1.769(2)
S002 C1 1.777(3)
O2 C38 1.444(2)
O2 C30 1.421(3)
O4 C17 1.442(3)
O4 C7 1.419(3)
O1 C41 1.218(3)
O3 C21 1.213(3)
C29 C28 1.331(3)
C29 C37 1.528(3)
C29 C31 1.495(3)
C28 C30 1.497(3)
C38 C37 1.530(3)
C38 C43 1.501(3)
C38 C39 1.520(3)
C9 C8 1.333(3)
C9 C16 1.525(3)
C9 C10 1.493(3)
C37 H37 0.9800
C37 C40 1.539(3)
C8 C7 1.497(3)
C16 H16 0.9800
C16 C17 1.528(3)
C16 C6 1.533(3)
C17 C19 1.505(3)
C17 C18 1.525(3)
C22 C27 1.376(3)
C22 C23 1.376(3)
C31 C36 1.378(3)
C31 C32 1.368(3)
C41 C40 1.496(3)
C41 C42 1.456(3)
C30 H30a 0.9700
C30 H30b 0.9700
C7 H7a 0.9700
C7 H7b 0.9700
C43 H43 0.9300
C43 C42 1.322(3)
C10 C11 1.376(3)
C10 C15 1.378(3)
C40 H40a 0.9700
C40 H40b 0.9700
C42 H42 0.9300
C19 H19 0.9300
C19 C20 1.320(3)
C21 C6 1.496(3)
C21 C20 1.455(4)
C6 H6a 0.9700
C6 H6b 0.9700
C20 H20 0.9300
C36 H36 0.9300
C36 C35 1.381(4)
C39 H39a 0.9600
C39 H39b 0.9600
C39 H39c 0.9600
C27 H27 0.9300
C27 C26 1.385(4)
C11 H11 0.9300
C11 C12 1.383(4)
C23 H23 0.9300
C23 C24 1.382(4)
C1 C5 1.362(4)
C1 C2 1.367(4)
C18 H18a 0.9600
C18 H18b 0.9600
C18 H18c 0.9600
C25 H25 0.9300
C25 C26 1.368(4)
C25 C24 1.362(4)
C26 H26 0.9300
C15 H15 0.9300
C15 C14 1.379(4)
C24 H24 0.9300
C32 H32 0.9300
C32 C33 1.374(4)
C35 H35 0.9300
C35 C34 1.363(4)
C12 H12 0.9300
C12 C13 1.364(5)
C5 H5 0.9300
C5 C4 1.390(5)
C34 H34 0.9300
C34 C33 1.371(5)
C14 H14 0.9300
C14 C13 1.357(5)
C13 H13 0.9300
C33 H33 0.9300
C4 H4 0.9300
C4 C3 1.353(6)
C3 H3 0.9300
C3 C1a 1.352(7)
C2 H2 0.9300
C2 C1a 1.379(6)
C1a H1a 0.9300
